data_2215793
loop_
_publ_author_name
'Razis, Aminah M.'
'Yusof, M. Sukeri M.'
'Yamin, Bohari M.'

_publ_section_title
;
 <i>N</i>-(4-Methoxyphenyl)-<i>N</i>'-(4-methylbenzoyl)thiourea
;
_journal_coeditor_code BT2523
_journal_issue 11
_journal_name_full 'Acta Crystallographica Section E'
_journal_page_first o4225
_journal_page_last o4225
_journal_paper_doi 10.1107/S1600536807047551
_journal_volume 63
_journal_year 2007
_chemical_formula_iupac 'C16 H16 N2 O2 S'
_chemical_formula_moiety 'C16 H16 N2 O2 S'
_chemical_formula_sum 'C16 H16 N2 O2 S'
_chemical_formula_weight 300.37
_chemical_name_systematic
;
N-(4-Methoxyphenyl)-N'-(4-methylbenzoyl)thiourea
;
_space_group_IT_number 14
_symmetry_cell_setting monoclinic
_symmetry_space_group_name_Hall '-P 2ybc'
_symmetry_space_group_name_H-M 'P 1 21/c 1'
_atom_sites_solution_hydrogens geom
_atom_sites_solution_primary direct
_atom_sites_solution_secondary difmap
_audit_creation_method SHELXL-97
_cell_angle_alpha 90.00
_cell_angle_beta 102.340(4)
_cell_angle_gamma 90.00
_cell_formula_units_Z 4
_cell_length_a 13.102(3)
_cell_length_b 6.4224(17)
_cell_length_c 18.292(5)
_cell_measurement_reflns_used 830
_cell_measurement_temperature 298(2)
_cell_measurement_theta_max 25.5
_cell_measurement_theta_min 1.5
_cell_volume 1503.6(7)
_computing_cell_refinement 'SAINT (Bruker, 2000)'
_computing_data_collection 'SMART (Bruker, 2000)'
_computing_data_reduction 'SAINT (Bruker, 2000)'
_computing_molecular_graphics 'SHELXTL (Sheldrick, 1997b)'
_computing_publication_material
;
SHELXTL, PARST (Nardelli, 1995) and PLATON (Spek, 2003)
;
_computing_structure_refinement 'SHELXL97 (Sheldrick, 1997a)'
_computing_structure_solution 'SHELXS97 (Sheldrick, 1997a)'
_diffrn_ambient_temperature 298(2)
_diffrn_detector_area_resol_mean 83.66
_diffrn_measured_fraction_theta_full 0.998
_diffrn_measured_fraction_theta_max 0.998
_diffrn_measurement_device_type
;
Bruker SMART APEX CCD area-detector
;
_diffrn_measurement_method \w
_diffrn_radiation_monochromator graphite
_diffrn_radiation_source 'fine-focus sealed tube'
_diffrn_radiation_type MoK\a
_diffrn_radiation_wavelength 0.71073
_diffrn_reflns_av_R_equivalents 0.0270
_diffrn_reflns_av_sigmaI/netI 0.0349
_diffrn_reflns_limit_h_max 15
_diffrn_reflns_limit_h_min -15
_diffrn_reflns_limit_k_max 7
_diffrn_reflns_limit_k_min -7
_diffrn_reflns_limit_l_max 14
_diffrn_reflns_limit_l_min -22
_diffrn_reflns_number 7756
_diffrn_reflns_theta_full 25.50
_diffrn_reflns_theta_max 25.5
_diffrn_reflns_theta_min 1.5
_exptl_absorpt_coefficient_mu 0.221
_exptl_absorpt_correction_T_max 0.9740
_exptl_absorpt_correction_T_min 0.9407
_exptl_absorpt_correction_type multi-scan
_exptl_absorpt_process_details '(SADABS; Bruker, 2000)'
_exptl_crystal_colour colourless
_exptl_crystal_density_diffrn 1.327
_exptl_crystal_density_method 'not measured'
_exptl_crystal_description slab
_exptl_crystal_F_000 632
_exptl_crystal_size_max 0.28
_exptl_crystal_size_mid 0.23
_exptl_crystal_size_min 0.12
_refine_diff_density_max 0.236
_refine_diff_density_min -0.166
_refine_ls_extinction_method none
_refine_ls_goodness_of_fit_ref 1.034
_refine_ls_hydrogen_treatment constr
_refine_ls_matrix_type full
_refine_ls_number_parameters 190
_refine_ls_number_reflns 2794
_refine_ls_number_restraints 0
_refine_ls_restrained_S_all 1.034
_refine_ls_R_factor_all 0.0747
_refine_ls_R_factor_gt 0.0499
_refine_ls_shift/su_max 0.000
_refine_ls_shift/su_mean 0.000
_refine_ls_structure_factor_coef Fsqd
_refine_ls_weighting_details 'calc w=1/[\s^2^(Fo^2^)+(0.0537P)^2^+0.4385P] where P=(Fo^2^+2Fc^2^)/3'
_refine_ls_weighting_scheme calc
_refine_ls_wR_factor_gt 0.1113
_refine_ls_wR_factor_ref 0.1225
_reflns_number_gt 2040
_reflns_number_total 2794
_reflns_threshold_expression I>2\s(I)
_cod_data_source_file bt2523.cif
_cod_data_source_block I
_cod_depositor_comments
;
The following automatic conversions were performed:
'_symmetry_cell_setting' value 'Monoclinic' changed to 'monoclinic'
according to '/home/saulius/struct/CIF-dictionaries/cif_core.dic'
dictionary named 'cif_core.dic' version 2.4.1 from 2010-06-29.

Automatic conversion script
Id: cif_fix_enum 1527 2010-12-29 10:47:43Z saulius 

The following automatic conversions were performed:

'_symmetry_cell_setting' value 'Monoclinic' changed to 'monoclinic'
according to /home/saulius/struct/CIF-dictionaries/cif_core.dic
dictionary named 'cif_core.dic' version 2.4.1 from 2010-06-29.

Automatic conversion script
Id: cif_fix_values 1715 2011-07-08 13:25:40Z adriana 
;
_cod_original_sg_symbol_H-M 'P 21/c'
_cod_database_code 2215793
_cod_database_fobs_code 2215793

loop_
_symmetry_equiv_pos_as_xyz
'x, y, z'
'-x, y+1/2, -z+1/2'
'-x, -y, -z'
'x, -y-1/2, z-1/2'

loop_
_atom_site_type_symbol
_atom_site_label
_atom_site_fract_x
_atom_site_fract_y
_atom_site_fract_z
_atom_site_U_iso_or_equiv
_atom_site_adp_type
_atom_site_calc_flag
_atom_site_refinement_flags
_atom_site_occupancy
S S1 0.90844(5) 0.64639(12) 1.06464(4) 0.0595(2) Uani d . 1
O O1 0.67323(13) 0.3771(3) 0.86865(10) 0.0631(5) Uani d . 1
N N2 0.71400(15) 0.6322(3) 0.98468(11) 0.0521(5) Uani d . 1
H H2A 0.6708 0.5810 0.9469 0.063 Uiso calc R 1
N N1 0.83275(14) 0.4150(3) 0.94654(10) 0.0457(5) Uani d . 1
H H1A 0.8969 0.3762 0.9529 0.055 Uiso calc R 1
C C7 0.76414(18) 0.3186(4) 0.88890(13) 0.0465(6) Uani d . 1
O O2 0.54055(14) 1.2210(3) 1.14528(11) 0.0659(5) Uani d . 1
C C2 0.91657(19) -0.1598(4) 0.85870(13) 0.0501(6) Uani d . 1
H H2B 0.9703 -0.2417 0.8855 0.060 Uiso calc R 1
C C6 0.80534(17) 0.1382(4) 0.85390(12) 0.0426(5) Uani d . 1
C C1 0.88511(18) 0.0138(4) 0.89214(13) 0.0477(6) Uani d . 1
H H1B 0.9179 0.0476 0.9410 0.057 Uiso calc R 1
C C8 0.81242(18) 0.5665(4) 0.99596(13) 0.0453(6) Uani d . 1
C C11 0.54404(18) 0.8662(4) 1.09945(14) 0.0523(6) Uani d . 1
H H11A 0.4877 0.8266 1.1197 0.063 Uiso calc R 1
C C9 0.67315(17) 0.7806(4) 1.02962(13) 0.0456(6) Uani d . 1
C C12 0.58214(18) 1.0657(4) 1.10923(13) 0.0493(6) Uani d . 1
C C3 0.8703(2) -0.2148(4) 0.78647(14) 0.0522(6) Uani d . 1
C C14 0.7128(2) 0.9803(4) 1.04053(15) 0.0569(7) Uani d . 1
H H14A 0.7697 1.0191 1.0206 0.068 Uiso calc R 1
C C10 0.58969(17) 0.7242(4) 1.05940(14) 0.0511(6) Uani d . 1
H H10A 0.5635 0.5894 1.0526 0.061 Uiso calc R 1
C C13 0.6682(2) 1.1218(4) 1.08078(15) 0.0571(7) Uani d . 1
H H13A 0.6958 1.2553 1.0889 0.069 Uiso calc R 1
C C4 0.7899(2) -0.0895(4) 0.74823(14) 0.0586(7) Uani d . 1
H H4A 0.7573 -0.1236 0.6994 0.070 Uiso calc R 1
C C5 0.75776(19) 0.0834(4) 0.78101(14) 0.0538(6) Uani d . 1
H H5A 0.7037 0.1647 0.7543 0.065 Uiso calc R 1
C C16 0.4569(2) 1.1650(5) 1.18001(16) 0.0692(8) Uani d . 1
H H16A 0.4344 1.2854 1.2034 0.104 Uiso calc R 1
H H16B 0.4803 1.0599 1.2171 0.104 Uiso calc R 1
H H16C 0.3997 1.1119 1.1429 0.104 Uiso calc R 1
C C15 0.9056(3) -0.4045(4) 0.75038(16) 0.0740(9) Uani d . 1
H H15A 0.8649 -0.4184 0.7003 0.111 Uiso calc R 1
H H15B 0.8963 -0.5259 0.7789 0.111 Uiso calc R 1
H H15C 0.9781 -0.3902 0.7489 0.111 Uiso calc R 1

loop_
_atom_site_aniso_label
_atom_site_aniso_U_11
_atom_site_aniso_U_22
_atom_site_aniso_U_33
_atom_site_aniso_U_12
_atom_site_aniso_U_13
_atom_site_aniso_U_23
S1 0.0489(4) 0.0750(5) 0.0519(4) 0.0112(3) 0.0043(3) -0.0143(3)
O1 0.0453(10) 0.0689(12) 0.0716(12) 0.0082(9) 0.0046(9) -0.0141(10)
N2 0.0422(11) 0.0587(13) 0.0542(12) 0.0071(10) 0.0075(9) -0.0106(10)
N1 0.0384(10) 0.0489(12) 0.0501(12) 0.0053(9) 0.0100(9) -0.0046(9)
C7 0.0428(14) 0.0485(15) 0.0486(14) 0.0007(11) 0.0106(11) 0.0032(11)
O2 0.0657(12) 0.0576(11) 0.0799(13) 0.0010(9) 0.0282(10) -0.0156(10)
C2 0.0573(15) 0.0431(15) 0.0508(15) 0.0046(11) 0.0138(12) 0.0058(12)
C6 0.0416(12) 0.0457(13) 0.0416(13) -0.0036(11) 0.0114(10) -0.0012(11)
C1 0.0539(14) 0.0458(14) 0.0431(13) -0.0016(12) 0.0096(11) 0.0006(11)
C8 0.0463(14) 0.0447(13) 0.0463(14) 0.0060(11) 0.0131(11) 0.0034(11)
C11 0.0416(13) 0.0561(16) 0.0601(16) -0.0023(12) 0.0128(11) -0.0063(13)
C9 0.0408(13) 0.0489(14) 0.0457(13) 0.0076(11) 0.0065(10) -0.0019(11)
C12 0.0477(14) 0.0489(15) 0.0501(14) 0.0065(11) 0.0078(11) -0.0053(12)
C3 0.0679(17) 0.0464(14) 0.0473(14) -0.0030(12) 0.0235(13) 0.0021(12)
C14 0.0540(15) 0.0521(16) 0.0707(18) 0.0034(13) 0.0269(13) 0.0072(13)
C10 0.0400(13) 0.0488(14) 0.0633(16) -0.0016(11) 0.0080(12) -0.0078(12)
C13 0.0571(16) 0.0434(15) 0.0734(18) -0.0009(12) 0.0198(14) -0.0014(13)
C4 0.0664(17) 0.0686(18) 0.0409(14) -0.0049(14) 0.0113(13) -0.0101(13)
C5 0.0491(14) 0.0628(17) 0.0472(14) 0.0044(12) 0.0049(11) 0.0007(12)
C16 0.0666(18) 0.0727(19) 0.0731(19) 0.0172(15) 0.0256(15) -0.0053(15)
C15 0.110(2) 0.0560(18) 0.0621(18) 0.0064(16) 0.0318(17) -0.0060(14)

loop_
_atom_type_symbol
_atom_type_description
_atom_type_scat_dispersion_real
_atom_type_scat_dispersion_imag
_atom_type_scat_source
C C 0.0033 0.0016 'International Tables Vol C Tables 4.2.6.8 and 6.1.1.4'
H H 0.0000 0.0000 'International Tables Vol C Tables 4.2.6.8 and 6.1.1.4'
N N 0.0061 0.0033 'International Tables Vol C Tables 4.2.6.8 and 6.1.1.4'
O O 0.0106 0.0060 'International Tables Vol C Tables 4.2.6.8 and 6.1.1.4'
S S 0.1246 0.1234 'International Tables Vol C Tables 4.2.6.8 and 6.1.1.4'

loop_
_geom_angle_atom_site_label_1
_geom_angle_atom_site_label_2
_geom_angle_atom_site_label_3
_geom_angle
C8 N2 C9 126.2(2)
C8 N2 H2A 116.9
C9 N2 H2A 116.9
C7 N1 C8 128.82(19)
C7 N1 H1A 115.6
C8 N1 H1A 115.6
O1 C7 N1 121.7(2)
O1 C7 C6 121.9(2)
N1 C7 C6 116.4(2)
C12 O2 C16 116.9(2)
C1 C2 C3 121.5(2)
C1 C2 H2B 119.3
C3 C2 H2B 119.3
C1 C6 C5 118.3(2)
C1 C6 C7 122.7(2)
C5 C6 C7 118.9(2)
C2 C1 C6 120.6(2)
C2 C1 H1B 119.7
C6 C1 H1B 119.7
N2 C8 N1 115.8(2)
N2 C8 S1 124.93(18)
N1 C8 S1 119.27(17)
C12 C11 C10 119.9(2)
C12 C11 H11A 120.1
C10 C11 H11A 120.1
C10 C9 C14 119.7(2)
C10 C9 N2 118.7(2)
C14 C9 N2 121.6(2)
O2 C12 C11 124.8(2)
O2 C12 C13 115.5(2)
C11 C12 C13 119.7(2)
C2 C3 C4 117.7(2)
C2 C3 C15 121.0(2)
C4 C3 C15 121.3(2)
C13 C14 C9 120.0(2)
C13 C14 H14A 120.0
C9 C14 H14A 120.0
C9 C10 C11 120.6(2)
C9 C10 H10A 119.7
C11 C10 H10A 119.7
C14 C13 C12 120.1(2)
C14 C13 H13A 119.9
C12 C13 H13A 119.9
C5 C4 C3 121.3(2)
C5 C4 H4A 119.3
C3 C4 H4A 119.3
C4 C5 C6 120.5(2)
C4 C5 H5A 119.7
C6 C5 H5A 119.7
O2 C16 H16A 109.5
O2 C16 H16B 109.5
H16A C16 H16B 109.5
O2 C16 H16C 109.5
H16A C16 H16C 109.5
H16B C16 H16C 109.5
C3 C15 H15A 109.5
C3 C15 H15B 109.5
H15A C15 H15B 109.5
C3 C15 H15C 109.5
H15A C15 H15C 109.5
H15B C15 H15C 109.5

loop_
_geom_bond_atom_site_label_1
_geom_bond_atom_site_label_2
_geom_bond_distance
S1 C8 1.658(2)
O1 C7 1.228(3)
N2 C8 1.330(3)
N2 C9 1.434(3)
N2 H2A 0.8600
N1 C7 1.377(3)
N1 C8 1.392(3)
N1 H1A 0.8600
C7 C6 1.480(3)
O2 C12 1.372(3)
O2 C16 1.425(3)
C2 C1 1.376(3)
C2 C3 1.377(3)
C2 H2B 0.9300
C6 C1 1.381(3)
C6 C5 1.391(3)
C1 H1B 0.9300
C11 C12 1.373(3)
C11 C10 1.383(3)
C11 H11A 0.9300
C9 C10 1.370(3)
C9 C14 1.382(3)
C12 C13 1.387(3)
C3 C4 1.390(4)
C3 C15 1.505(3)
C14 C13 1.376(3)
C14 H14A 0.9300
C10 H10A 0.9300
C13 H13A 0.9300
C4 C5 1.370(3)
C4 H4A 0.9300
C5 H5A 0.9300
C16 H16A 0.9600
C16 H16B 0.9600
C16 H16C 0.9600
C15 H15A 0.9600
C15 H15B 0.9600
C15 H15C 0.9600

loop_
_geom_hbond_atom_site_label_D
_geom_hbond_atom_site_label_H
_geom_hbond_atom_site_label_A
_geom_hbond_site_symmetry_A
_geom_hbond_distance_DH
_geom_hbond_distance_HA
_geom_hbond_distance_DA
_geom_hbond_angle_DHA
_geom_hbond_publ_flag
N2 H2A O1 1_555 0.86 1.95 2.644(3) 138 yes
N1 H1A S1 3_767 0.86 2.64 3.463(2) 160 yes
C11 H11A O1 3_667 0.93 2.53 3.405(3) 157 yes

loop_
_geom_torsion_atom_site_label_1
_geom_torsion_atom_site_label_2
_geom_torsion_atom_site_label_3
_geom_torsion_atom_site_label_4
_geom_torsion
C8 N1 C7 O1 8.6(4)
C8 N1 C7 C6 -170.1(2)
O1 C7 C6 C1 -150.9(2)
N1 C7 C6 C1 27.8(3)
O1 C7 C6 C5 25.0(3)
N1 C7 C6 C5 -156.3(2)
C3 C2 C1 C6 0.2(4)
C5 C6 C1 C2 0.1(3)
C7 C6 C1 C2 176.0(2)
C9 N2 C8 N1 177.5(2)
C9 N2 C8 S1 -0.7(3)
C7 N1 C8 N2 -2.3(3)
C7 N1 C8 S1 175.92(18)
C8 N2 C9 C10 -124.5(3)
C8 N2 C9 C14 58.5(3)
C16 O2 C12 C11 5.2(4)
C16 O2 C12 C13 -175.5(2)
C10 C11 C12 O2 177.3(2)
C10 C11 C12 C13 -1.9(4)
C1 C2 C3 C4 -0.4(4)
C1 C2 C3 C15 179.8(2)
C10 C9 C14 C13 -0.3(4)
N2 C9 C14 C13 176.7(2)
C14 C9 C10 C11 0.8(4)
N2 C9 C10 C11 -176.3(2)
C12 C11 C10 C9 0.3(4)
C9 C14 C13 C12 -1.3(4)
O2 C12 C13 C14 -176.9(2)
C11 C12 C13 C14 2.4(4)
C2 C3 C4 C5 0.2(4)
C15 C3 C4 C5 -180.0(2)
C3 C4 C5 C6 0.1(4)
C1 C6 C5 C4 -0.3(4)
C7 C6 C5 C4 -176.3(2)

loop_
_cod_related_entry_id
_cod_related_entry_database
_cod_related_entry_code
1 ChemSpider 672999
